data_3500123
loop_
_publ_author_name
'Noelia Santamar\'ia'
'Miguel Quir\'os'
'Juan M. Salas'

_publ_section_references
;
Bruker (1999). SADABS, SMART and SAINT. Bruker AXS Inc., Madison, 
Winsconsin, USA. 
 
Hall, S.R. & du Boulay, D. (1997). Xtal_GX. University of Western 
Australia, Perth, Australia. 
 
Sheldrick, G.M. (1997). SHELXL97. University of G\"ottingen, Germany. 
;
_journal_name_full 'Personal communication to COD'
_journal_year 2022
_chemical_formula_moiety 'C10 H32 La2 N8 O15 4+, 4 (C5 H3 N4 O 1-)'
_chemical_formula_sum 'C30 H44 La2 N24 O19'
_chemical_formula_weight 1322.71
_space_group_IT_number 14
_space_group_name_Hall '-P 2yn'
_space_group_name_H-M_alt 'P 1 21/n 1'
_symmetry_cell_setting monoclinic
_symmetry_space_group_name_Hall '-P 2yn'
_symmetry_space_group_name_H-M 'P 1 21/n 1'
_atom_sites_solution_hydrogens geom
_atom_sites_solution_primary heavy
_atom_sites_solution_secondary difmap
_audit_creation_method SHELXL-97
_cell_angle_alpha 90.00
_cell_angle_beta 107.089(1)
_cell_angle_gamma 90.00
_cell_formula_units_Z 6
_cell_length_a 20.6591(14)
_cell_length_b 11.7739(8)
_cell_length_c 29.897(2)
_cell_measurement_reflns_used 6874
_cell_measurement_temperature 100(2)
_cell_measurement_theta_max 28.0
_cell_measurement_theta_min 2.3
_cell_volume 6951.0(8)
_computing_cell_refinement 'Bruker SMART'
_computing_data_collection 'Bruker SMART (Bruker, 1999)'
_computing_data_reduction 'Bruker SAINT (Bruker, 1999)'
_computing_molecular_graphics 'Xtal_GX (Hall & du Boulay, 1997)'
_computing_publication_material SHELXL-97
_computing_structure_refinement 'SHELXL-97 (Sheldrick, 1997)'
_computing_structure_solution 'SHELXS-97 (Sheldrick, 1997)'
_diffrn_ambient_temperature 100(2)
_diffrn_detector_area_resol_mean 8.26
_diffrn_measured_fraction_theta_full 0.988
_diffrn_measured_fraction_theta_max 0.908
_diffrn_measurement_device_type 'Bruker SMART APEX CCD system'
_diffrn_measurement_method '\f and \w scans'
_diffrn_radiation_monochromator graphite
_diffrn_radiation_source 'fine-focus sealed tube'
_diffrn_radiation_type MoK\a
_diffrn_radiation_wavelength 0.71073
_diffrn_reflns_av_R_equivalents 0.0351
_diffrn_reflns_av_sigmaI/netI 0.0487
_diffrn_reflns_limit_h_max 27
_diffrn_reflns_limit_h_min -26
_diffrn_reflns_limit_k_max 15
_diffrn_reflns_limit_k_min -12
_diffrn_reflns_limit_l_max 38
_diffrn_reflns_limit_l_min -32
_diffrn_reflns_number 42725
_diffrn_reflns_theta_full 26.90
_diffrn_reflns_theta_max 28.23
_diffrn_reflns_theta_min 1.43
_diffrn_standards_decay_% -0.2
_diffrn_standards_number 494
_exptl_absorpt_coefficient_mu 1.921
_exptl_absorpt_correction_T_max 0.700
_exptl_absorpt_correction_T_min 0.533
_exptl_absorpt_correction_type multi-scan
_exptl_absorpt_process_details 'Bruker SADABS (Bruker, 1999)'
_exptl_crystal_colour colourless
_exptl_crystal_density_diffrn 1.896
_exptl_crystal_density_method 'not measured'
_exptl_crystal_description irregular
_exptl_crystal_F_000 3948
_exptl_crystal_size_max 0.36
_exptl_crystal_size_mid 0.24
_exptl_crystal_size_min 0.20
_exptl_special_details
; 
 ? 
;
_geom_special_details
; 
 All esds (except the esd in the dihedral angle between two l.s. planes) 
 are estimated using the full covariance matrix.  The cell esds are taken 
 into account individually in the estimation of esds in distances, angles 
 and torsion angles; correlations between esds in cell parameters are only 
 used when they are defined by crystal symmetry.  An approximate (isotropic) 
 treatment of cell esds is used for estimating esds involving l.s. planes. 
;
_refine_diff_density_max 4.915
_refine_diff_density_min -5.283
_refine_diff_density_rms 0.176
_refine_ls_extinction_method none
_refine_ls_goodness_of_fit_ref 1.084
_refine_ls_hydrogen_treatment constr
_refine_ls_matrix_type full
_refine_ls_number_parameters 1011
_refine_ls_number_reflns 15604
_refine_ls_number_restraints 0
_refine_ls_restrained_S_all 1.084
_refine_ls_R_factor_all 0.0849
_refine_ls_R_factor_gt 0.0606
_refine_ls_shift/su_max 0.009
_refine_ls_shift/su_mean 0.000
_refine_ls_structure_factor_coef Fsqd
_refine_ls_weighting_details 'calc w=1/[\s^2^(Fo^2^)+(0.0550P)^2^+40.0000P] where P=(Fo^2^+2Fc^2^)/3'
_refine_ls_weighting_scheme calc
_refine_ls_wR_factor_gt 0.1418
_refine_ls_wR_factor_ref 0.1582
_refine_special_details
; 
 Refinement of F^2^ against ALL reflections.  The weighted R-factor wR and 
 goodness of fit S are based on F^2^, conventional R-factors R are based 
 on F, with F set to zero for negative F^2^. The threshold expression of 
 F^2^ > 2sigma(F^2^) is used only for calculating R-factors(gt) etc. and is 
 not relevant to the choice of reflections for refinement.  R-factors based 
 on F^2^ are statistically about twice as large as those based on F, and R- 
 factors based on ALL data will be even larger. 
;
_reflns_number_gt 11113
_reflns_number_total 15604
_reflns_threshold_expression I>2\s(I)
_cod_data_source_file la5tpo.cif
_cod_data_source_block la5tpo
_cod_original_cell_volume 6951.1(8)
_cod_database_code 3500123

loop_
_symmetry_equiv_pos_as_xyz
'x, y, z'
'-x+1/2, y+1/2, -z+1/2'
'-x, -y, -z'
'x-1/2, -y-1/2, z-1/2'

loop_
_atom_site_label
_atom_site_type_symbol
_atom_site_fract_x
_atom_site_fract_y
_atom_site_fract_z
_atom_site_U_iso_or_equiv
_atom_site_adp_type
_atom_site_occupancy
_atom_site_symmetry_multiplicity
_atom_site_calc_flag
_atom_site_refinement_flags
_atom_site_disorder_assembly
_atom_site_disorder_group
La1 La 0.549215(14) -0.03874(3) 0.432986(10) 0.01475(10) Uani 1 1 d . . .
O1W O 0.48510(19) 0.0459(3) 0.35419(13) 0.0181(9) Uani 1 1 d . . .
H11W H 0.4447 0.0682 0.3470 0.022 Uiso 1 1 d R . .
H12W H 0.5003 0.0869 0.3366 0.022 Uiso 1 1 d R . .
O2W O 0.65763(19) -0.1587(4) 0.46619(14) 0.0200(9) Uani 1 1 d . . .
H21W H 0.6968 -0.1320 0.4769 0.024 Uiso 1 1 d R . .
H22W H 0.6489 -0.2055 0.4849 0.024 Uiso 1 1 d R . .
O3W O 0.64757(18) 0.1021(4) 0.45764(13) 0.0227(10) Uani 1 1 d . . .
H31W H 0.6832 0.0839 0.4513 0.027 Uiso 1 1 d R . .
H32W H 0.6375 0.1642 0.4435 0.027 Uiso 1 1 d R . .
O4W O 0.52300(18) -0.1988(3) 0.37037(13) 0.0164(8) Uani 1 1 d . . .
H41W H 0.4806 -0.1937 0.3602 0.020 Uiso 1 1 d R . .
H42W H 0.5389 -0.1865 0.3480 0.020 Uiso 1 1 d R . .
O5W O 0.50209(19) 0.1574(3) 0.44291(13) 0.0188(9) Uani 1 1 d . . .
H51W H 0.4999 0.1712 0.4700 0.023 Uiso 1 1 d R . .
H52W H 0.4643 0.1746 0.4243 0.023 Uiso 1 1 d R . .
O6W O 0.52152(19) -0.2180(4) 0.47273(13) 0.0211(9) Uani 1 1 d . . .
H61W H 0.4863 -0.2568 0.4692 0.025 Uiso 1 1 d R . .
H62W H 0.5552 -0.2502 0.4911 0.025 Uiso 1 1 d R . .
O7W O 0.62536(19) -0.0254(4) 0.37742(15) 0.0273(11) Uani 1 1 d . . .
H71W H 0.6096 -0.0657 0.3535 0.033 Uiso 1 1 d R . .
H72W H 0.6667 -0.0197 0.3796 0.033 Uiso 1 1 d R . .
N1A N 0.7286(2) 0.1864(4) 0.67761(16) 0.0178(10) Uani 1 1 d . . .
C2A C 0.6757(3) 0.2146(5) 0.6910(2) 0.0179(12) Uani 1 1 d . . .
H2A H 0.6803 0.2555 0.7192 0.021 Uiso 1 1 d R . .
N3A N 0.6143(2) 0.1820(4) 0.66284(16) 0.0175(10) Uani 1 1 d . . .
C3AA C 0.6293(3) 0.1304(5) 0.62747(19) 0.0145(11) Uani 1 1 d . . .
N4A N 0.5865(2) 0.0834(4) 0.58871(16) 0.0153(10) Uani 1 1 d . . .
C5A C 0.6135(3) 0.0426(5) 0.55597(19) 0.0144(11) Uani 1 1 d . . .
O5A O 0.57431(19) 0.0039(4) 0.51850(13) 0.0206(9) Uani 1 1 d . . .
C6A C 0.6869(3) 0.0420(5) 0.56510(19) 0.0154(11) Uani 1 1 d . . .
H6A H 0.7058 0.0091 0.5428 0.019 Uiso 1 1 d R . .
C7A C 0.7283(3) 0.0869(5) 0.60472(19) 0.0161(12) Uani 1 1 d . . .
H7A H 0.7761 0.0873 0.6108 0.019 Uiso 1 1 d R . .
N8A N 0.6980(2) 0.1325(4) 0.63559(16) 0.0138(10) Uani 1 1 d . . .
La2 La 0.289765(15) 0.46780(3) 0.728489(11) 0.01449(9) Uani 1 1 d . . .
O8W O 0.3446(2) 0.5402(4) 0.81120(14) 0.0235(10) Uani 1 1 d . . .
H81W H 0.3852 0.5611 0.8191 0.028 Uiso 1 1 d R . .
H82W H 0.3300 0.5857 0.8277 0.028 Uiso 1 1 d R . .
O9W O 0.33114(18) 0.6716(3) 0.72587(14) 0.0170(8) Uani 1 1 d . . .
H91W H 0.3714 0.6837 0.7418 0.020 Uiso 1 1 d R . .
H92W H 0.3301 0.6748 0.6976 0.020 Uiso 1 1 d R . .
O10W O 0.17815(19) 0.3591(4) 0.69330(16) 0.0273(11) Uani 1 1 d . . .
H101 H 0.1856 0.3079 0.6759 0.033 Uiso 1 1 d R . .
H102 H 0.1385 0.3846 0.6842 0.033 Uiso 1 1 d R . .
O11W O 0.3114(2) 0.2799(4) 0.69463(14) 0.0230(9) Uani 1 1 d . . .
H111 H 0.2768 0.2511 0.6757 0.028 Uiso 1 1 d R . .
H112 H 0.3468 0.2426 0.6969 0.028 Uiso 1 1 d R . .
O12W O 0.1869(4) 0.6138(7) 0.7081(3) 0.0148(16) Uiso 0.50 1 d P . .
H121 H 0.1517 0.6029 0.7161 0.018 Uiso 0.50 1 d PR . .
H122 H 0.1988 0.6823 0.7114 0.018 Uiso 0.50 1 d PR . .
O12' O 0.2008(4) 0.5841(6) 0.7372(2) 0.0117(15) Uiso 0.50 1 d P . .
H123 H 0.1981 0.6519 0.7281 0.014 Uiso 0.50 1 d PR . .
H124 H 0.1601 0.5746 0.7360 0.014 Uiso 0.50 1 d PR . .
O13W O 0.3084(4) 0.3048(7) 0.7921(3) 0.0171(17) Uiso 0.50 1 d P . .
H131 H 0.2944 0.3201 0.8152 0.020 Uiso 0.50 1 d PR . .
H132 H 0.3501 0.3050 0.8062 0.020 Uiso 0.50 1 d PR . .
O13' O 0.2620(3) 0.3370(6) 0.7836(2) 0.0088(14) Uiso 0.50 1 d P . .
H133 H 0.2333 0.2846 0.7759 0.011 Uiso 0.50 1 d PR . .
H134 H 0.2637 0.3505 0.8115 0.011 Uiso 0.50 1 d PR . .
O14W O 0.2089(4) 0.4837(7) 0.7855(3) 0.0238(19) Uiso 0.50 1 d P . .
H141 H 0.2158 0.4433 0.8096 0.029 Uiso 0.50 1 d PR . .
H142 H 0.1676 0.4987 0.7738 0.029 Uiso 0.50 1 d PR . .
La3 La 0.377261(18) 0.54399(3) 0.605281(13) 0.02615(11) Uani 1 1 d . . .
O15W O 0.3400(2) 0.3392(4) 0.60710(14) 0.0236(10) Uani 1 1 d . . .
H151 H 0.2996 0.3276 0.5913 0.028 Uiso 1 1 d R . .
H152 H 0.3395 0.3182 0.6338 0.028 Uiso 1 1 d R . .
O16W O 0.35913(18) 0.7337(3) 0.63900(13) 0.0154(8) Uani 1 1 d . . .
H161 H 0.3929 0.7612 0.6590 0.018 Uiso 1 1 d R . .
H162 H 0.3239 0.7726 0.6355 0.018 Uiso 1 1 d R . .
O17W O 0.4927(2) 0.6472(4) 0.64142(18) 0.0429(14) Uani 1 1 d . . .
H171 H 0.4849 0.6977 0.6590 0.051 Uiso 1 1 d R . .
H172 H 0.5321 0.6207 0.6510 0.051 Uiso 1 1 d R . .
O18W O 0.3232(2) 0.4689(4) 0.52243(14) 0.0208(9) Uani 1 1 d . . .
H181 H 0.2827 0.4469 0.5153 0.025 Uiso 1 1 d R . .
H182 H 0.3382 0.4236 0.5062 0.025 Uiso 1 1 d R . .
O19W O 0.4696(2) 0.4194(4) 0.6014(2) 0.0504(17) Uani 1 1 d . . .
H191 H 0.4716 0.3513 0.6100 0.061 Uiso 1 1 d R . .
H192 H 0.5101 0.4285 0.6018 0.061 Uiso 1 1 d R . .
O20W O 0.3999(3) 0.6712(5) 0.54755(19) 0.0614(19) Uani 1 1 d . . .
H201 H 0.4376 0.7041 0.5547 0.074 Uiso 1 1 d R . .
H202 H 0.3947 0.6540 0.5195 0.074 Uiso 1 1 d R . .
N1B N 0.5623(3) 0.2974(5) 0.84586(18) 0.0292(13) Uani 1 1 d . . .
C2B C 0.5099(3) 0.2719(6) 0.8607(2) 0.0283(15) Uani 1 1 d . . .
H2B H 0.5152 0.2321 0.8892 0.034 Uiso 1 1 d R . .
N3B N 0.4478(2) 0.3055(5) 0.83324(19) 0.0304(13) Uani 1 1 d . . .
C3AB C 0.4625(3) 0.3564(6) 0.7981(2) 0.0295(16) Uani 1 1 d . . .
N4B N 0.4204(2) 0.4064(5) 0.75976(18) 0.0288(13) Uani 1 1 d . . .
C5B C 0.4461(3) 0.4468(6) 0.7269(2) 0.0289(16) Uani 1 1 d . . .
O5B O 0.4052(2) 0.4900(4) 0.69026(16) 0.0341(12) Uani 1 1 d . . .
C6B C 0.5187(3) 0.4432(6) 0.7336(2) 0.0302(16) Uani 1 1 d . . .
H6B H 0.5368 0.4733 0.7104 0.036 Uiso 1 1 d R . .
C7B C 0.5602(3) 0.3970(6) 0.7727(2) 0.0282(15) Uani 1 1 d . . .
H7B H 0.6078 0.3953 0.7781 0.034 Uiso 1 1 d R . .
N8B N 0.5310(2) 0.3524(5) 0.80487(18) 0.0262(12) Uani 1 1 d . . .
N1C N 0.1040(2) 0.7035(5) 0.48630(16) 0.0234(12) Uani 1 1 d . . .
C2C C 0.1556(3) 0.7317(6) 0.4715(2) 0.0252(14) Uani 1 1 d . . .
H2C H 0.1495 0.7708 0.4427 0.030 Uiso 1 1 d R . .
N3C N 0.2185(2) 0.7023(5) 0.49919(17) 0.0212(11) Uani 1 1 d . . .
C3AC C 0.2046(3) 0.6520(5) 0.53536(19) 0.0162(12) Uani 1 1 d . . .
N4C N 0.2481(2) 0.6064(4) 0.57372(16) 0.0149(10) Uani 1 1 d . . .
C5C C 0.2221(3) 0.5625(5) 0.60661(18) 0.0135(11) Uani 1 1 d . . .
O5C O 0.26413(18) 0.5219(3) 0.64328(13) 0.0155(8) Uani 1 1 d . . .
C6C C 0.1498(3) 0.5610(5) 0.5998(2) 0.0182(12) Uani 1 1 d . . .
H6C H 0.1322 0.5290 0.6230 0.022 Uiso 1 1 d R . .
C7C C 0.1075(3) 0.6060(5) 0.5601(2) 0.0221(13) Uani 1 1 d . . .
H7C H 0.0598 0.6060 0.5546 0.027 Uiso 1 1 d R . .
N8C N 0.1363(2) 0.6513(5) 0.52806(16) 0.0192(11) Uani 1 1 d . . .
N1D N 0.0924(3) 0.0543(4) 0.47710(17) 0.0216(11) Uani 1 1 d . . .
C2D C 0.1457(3) 0.0931(5) 0.4664(2) 0.0230(13) Uani 1 1 d . . .
H2D H 0.1413 0.1369 0.4390 0.028 Uiso 1 1 d R . .
N3D N 0.2077(3) 0.0676(4) 0.49663(17) 0.0205(11) Uani 1 1 d . . .
C3AD C 0.1916(3) 0.0066(5) 0.52957(19) 0.0137(11) Uani 1 1 d . . .
N4D N 0.2337(2) -0.0417(4) 0.56762(17) 0.0161(10) Uani 1 1 d . . .
C5D C 0.2058(3) -0.0986(5) 0.59702(19) 0.0164(12) Uani 1 1 d . . .
O5D O 0.2440(2) -0.1476(4) 0.63301(13) 0.0196(9) Uani 1 1 d . . .
C6D C 0.1326(3) -0.1025(5) 0.58697(19) 0.0166(12) Uani 1 1 d . . .
H6D H 0.1133 -0.1385 0.6085 0.020 Uiso 1 1 d R . .
C7D C 0.0916(3) -0.0558(5) 0.54758(19) 0.0181(12) Uani 1 1 d . . .
H7D H 0.0437 -0.0603 0.5401 0.022 Uiso 1 1 d R . .
N8D N 0.1228(2) -0.0016(4) 0.51865(16) 0.0175(10) Uani 1 1 d . . .
N1E N 0.0709(3) 0.3794(5) 0.47121(18) 0.0279(13) Uani 1 1 d . . .
C2E C 0.1276(3) 0.4185(6) 0.4644(2) 0.0231(13) Uani 1 1 d . . .
H2E H 0.1272 0.4613 0.4374 0.028 Uiso 1 1 d R . .
N3E N 0.1862(2) 0.3943(4) 0.49800(17) 0.0197(11) Uani 1 1 d . . .
C3AE C 0.1654(3) 0.3350(5) 0.52950(19) 0.0164(12) Uani 1 1 d . . .
N4E N 0.2029(2) 0.2890(4) 0.56992(16) 0.0170(10) Uani 1 1 d . . .
C5E C 0.1697(3) 0.2331(5) 0.5959(2) 0.0173(12) Uani 1 1 d . . .
O5E O 0.20265(19) 0.1891(4) 0.63497(14) 0.0207(9) Uani 1 1 d . . .
C6E C 0.0963(3) 0.2239(5) 0.5799(2) 0.0224(13) Uani 1 1 d . . .
H6E H 0.0734 0.1849 0.5986 0.027 Uiso 1 1 d R . .
C7E C 0.0607(3) 0.2700(6) 0.5389(2) 0.0245(14) Uani 1 1 d . . .
H7E H 0.0128 0.2639 0.5279 0.029 Uiso 1 1 d R . .
N8E N 0.0960(2) 0.3254(5) 0.51381(17) 0.0205(11) Uani 1 1 d . . .
N1F N 0.5966(3) 0.6187(5) 0.86362(17) 0.0256(12) Uani 1 1 d . . .
C2F C 0.5403(3) 0.5829(6) 0.8710(2) 0.0236(14) Uani 1 1 d . . .
H2F H 0.5407 0.5399 0.8979 0.028 Uiso 1 1 d R . .
N3F N 0.4811(2) 0.6107(5) 0.83785(17) 0.0209(11) Uani 1 1 d . . .
C3AF C 0.5028(3) 0.6702(5) 0.80663(19) 0.0185(12) Uani 1 1 d . . .
N4F N 0.4654(2) 0.7189(5) 0.76677(17) 0.0196(11) Uani 1 1 d . . .
C5F C 0.4987(3) 0.7745(5) 0.74060(19) 0.0179(12) Uani 1 1 d . . .
O5F O 0.4662(2) 0.8214(4) 0.70261(14) 0.0219(9) Uani 1 1 d . . .
C6F C 0.5724(3) 0.7769(5) 0.7558(2) 0.0189(12) Uani 1 1 d . . .
H6F H 0.5956 0.8140 0.7368 0.023 Uiso 1 1 d R . .
C7F C 0.6081(3) 0.7282(5) 0.7961(2) 0.0206(13) Uani 1 1 d . . .
H7F H 0.6561 0.7308 0.8063 0.025 Uiso 1 1 d R . .
N8F N 0.5718(2) 0.6746(5) 0.82164(16) 0.0194(11) Uani 1 1 d . . .
N1G N 0.5709(2) -0.0534(4) 0.85710(17) 0.0204(11) Uani 1 1 d . . .
C2G C 0.5161(3) -0.0858(5) 0.8677(2) 0.0218(13) Uani 1 1 d . . .
H2G H 0.5190 -0.1288 0.8951 0.026 Uiso 1 1 d R . .
N3G N 0.4552(2) -0.0548(5) 0.83762(18) 0.0217(11) Uani 1 1 d . . .
C3AG C 0.4736(3) 0.0039(5) 0.8050(2) 0.0192(12) Uani 1 1 d . . .
N4G N 0.4322(2) 0.0540(4) 0.76685(18) 0.0204(11) Uani 1 1 d . . .
C5G C 0.4628(3) 0.1074(5) 0.7379(2) 0.0192(12) Uani 1 1 d . . .
O5G O 0.42620(19) 0.1594(4) 0.70171(14) 0.0204(9) Uani 1 1 d . . .
C6G C 0.5357(3) 0.1054(5) 0.7482(2) 0.0189(12) Uani 1 1 d . . .
H6G H 0.5561 0.1400 0.7271 0.023 Uiso 1 1 d R . .
C7G C 0.5751(3) 0.0550(5) 0.7871(2) 0.0201(12) Uani 1 1 d . . .
H7G H 0.6230 0.0545 0.7944 0.024 Uiso 1 1 d R . .
N8G N 0.5424(2) 0.0050(4) 0.81593(16) 0.0170(10) Uani 1 1 d . . .
N1H N 0.2353(2) 0.1358(4) 0.30477(16) 0.0173(10) Uani 1 1 d . . .
C2H C 0.2909(3) 0.0978(5) 0.2966(2) 0.0168(12) Uani 1 1 d . . .
H2H H 0.2895 0.0565 0.2690 0.020 Uiso 1 1 d R . .
N3H N 0.3502(2) 0.1211(4) 0.32980(16) 0.0171(10) Uani 1 1 d . . .
C3AH C 0.3308(3) 0.1791(5) 0.3621(2) 0.0165(12) Uani 1 1 d . . .
N4H N 0.3698(2) 0.2230(4) 0.40257(17) 0.0173(10) Uani 1 1 d . . .
C5H C 0.3384(3) 0.2776(5) 0.4301(2) 0.0204(13) Uani 1 1 d . . .
O5H O 0.3720(2) 0.3200(4) 0.46908(15) 0.0286(11) Uani 1 1 d . . .
C6H C 0.2645(3) 0.2855(5) 0.4152(2) 0.0181(12) Uani 1 1 d . . .
H6H H 0.2425 0.3234 0.4348 0.022 Uiso 1 1 d R . .
C7H C 0.2274(3) 0.2413(5) 0.3745(2) 0.0179(12) Uani 1 1 d . . .
H7H H 0.1794 0.2466 0.3648 0.021 Uiso 1 1 d R . .
N8H N 0.2615(2) 0.1877(4) 0.34765(16) 0.0166(10) Uani 1 1 d . . .
N1I N 0.2568(2) 0.4517(4) 0.30780(16) 0.0202(11) Uani 1 1 d . . .
C2I C 0.3104(3) 0.4164(5) 0.2961(2) 0.0220(13) Uani 1 1 d . . .
H2I H 0.3059 0.3736 0.2685 0.026 Uiso 1 1 d R . .
N3I N 0.3717(2) 0.4438(5) 0.32547(17) 0.0230(11) Uani 1 1 d . . .
C3AI C 0.3560(3) 0.5030(5) 0.35897(19) 0.0167(12) Uani 1 1 d . . .
N4I N 0.3985(2) 0.5518(5) 0.39689(16) 0.0197(11) Uani 1 1 d . . .
C5I C 0.3711(3) 0.6064(5) 0.4262(2) 0.0191(12) Uani 1 1 d . . .
O5I O 0.4091(2) 0.6577(4) 0.46164(14) 0.0260(10) Uani 1 1 d . . .
C6I C 0.2974(3) 0.6084(5) 0.4173(2) 0.0190(12) Uani 1 1 d . . .
H6I H 0.2786 0.6437 0.4392 0.023 Uiso 1 1 d R . .
C7I C 0.2569(3) 0.5609(5) 0.3788(2) 0.0186(12) Uani 1 1 d . . .
H7I H 0.2090 0.5632 0.3721 0.022 Uiso 1 1 d R . .
N8I N 0.2873(2) 0.5084(4) 0.34888(16) 0.0157(10) Uani 1 1 d . . .

loop_
_atom_site_aniso_label
_atom_site_aniso_U_11
_atom_site_aniso_U_22
_atom_site_aniso_U_33
_atom_site_aniso_U_23
_atom_site_aniso_U_13
_atom_site_aniso_U_12
La1 0.00751(15) 0.0274(2) 0.00919(16) 0.00034(13) 0.00220(12) -0.00134(12)
O1W 0.0105(18) 0.029(2) 0.014(2) 0.0049(17) 0.0032(16) 0.0046(17)
O2W 0.0131(19) 0.026(2) 0.021(2) 0.0008(18) 0.0040(17) -0.0031(17)
O3W 0.0091(18) 0.044(3) 0.014(2) 0.0085(19) 0.0033(16) -0.0012(18)
O4W 0.0076(17) 0.027(2) 0.0142(19) 0.0004(17) 0.0028(15) 0.0015(16)
O5W 0.0140(19) 0.029(2) 0.014(2) -0.0041(17) 0.0058(16) -0.0086(17)
O6W 0.0125(19) 0.031(2) 0.017(2) 0.0003(18) 0.0001(17) -0.0048(18)
O7W 0.0066(17) 0.053(3) 0.023(2) -0.001(2) 0.0057(17) -0.0089(19)
N1A 0.015(2) 0.023(3) 0.013(2) -0.004(2) 0.002(2) -0.004(2)
C2A 0.016(3) 0.022(3) 0.017(3) -0.004(2) 0.006(2) -0.002(2)
N3A 0.011(2) 0.030(3) 0.011(2) -0.006(2) 0.0024(19) -0.001(2)
C3AA 0.010(2) 0.018(3) 0.016(3) 0.001(2) 0.004(2) 0.000(2)
N4A 0.010(2) 0.022(3) 0.013(2) -0.0012(19) 0.0033(18) -0.0018(19)
C5A 0.011(2) 0.018(3) 0.014(3) 0.000(2) 0.002(2) -0.002(2)
O5A 0.0146(19) 0.034(3) 0.012(2) -0.0037(18) 0.0017(16) -0.0052(18)
C6A 0.009(2) 0.022(3) 0.016(3) 0.000(2) 0.005(2) 0.001(2)
C7A 0.011(2) 0.019(3) 0.018(3) -0.001(2) 0.004(2) -0.001(2)
N8A 0.009(2) 0.018(2) 0.013(2) -0.0033(19) 0.0007(18) -0.0025(18)
La2 0.00955(15) 0.01461(17) 0.01567(17) 0.00603(13) -0.00196(13) -0.00418(12)
O8W 0.019(2) 0.032(3) 0.018(2) -0.0040(18) 0.0037(18) 0.0075(19)
O9W 0.0126(18) 0.018(2) 0.018(2) 0.0013(16) 0.0017(16) -0.0044(16)
O10W 0.0086(18) 0.029(3) 0.043(3) -0.020(2) 0.0067(19) -0.0048(18)
O11W 0.017(2) 0.031(2) 0.019(2) -0.0058(18) 0.0012(17) 0.0051(18)
La3 0.01766(18) 0.0193(2) 0.0291(2) -0.01014(16) -0.01254(15) 0.00766(15)
O15W 0.015(2) 0.038(3) 0.017(2) 0.0035(19) 0.0043(17) -0.0024(19)
O16W 0.0102(18) 0.0106(19) 0.023(2) 0.0005(16) 0.0014(16) -0.0030(15)
O17W 0.017(2) 0.050(3) 0.051(3) -0.034(3) -0.006(2) 0.009(2)
O18W 0.0136(19) 0.028(2) 0.018(2) -0.0038(18) 0.0007(17) 0.0001(17)
O19W 0.027(2) 0.015(2) 0.127(5) -0.006(3) 0.049(3) -0.002(2)
O20W 0.105(5) 0.053(4) 0.047(3) -0.023(3) 0.056(4) -0.050(4)
N1B 0.016(3) 0.050(4) 0.020(3) -0.007(3) 0.003(2) 0.003(3)
C2B 0.016(3) 0.050(4) 0.018(3) -0.011(3) 0.003(3) 0.001(3)
N3B 0.013(2) 0.050(4) 0.026(3) -0.013(3) 0.003(2) 0.003(2)
C3AB 0.015(3) 0.050(5) 0.020(3) -0.019(3) -0.001(3) 0.003(3)
N4B 0.011(2) 0.051(4) 0.023(3) -0.018(3) 0.002(2) 0.005(2)
C5B 0.012(3) 0.050(4) 0.020(3) -0.020(3) -0.003(3) 0.011(3)
O5B 0.019(2) 0.045(3) 0.027(3) -0.014(2) -0.010(2) 0.013(2)
C6B 0.015(3) 0.054(5) 0.019(3) -0.006(3) 0.002(3) 0.011(3)
C7B 0.012(3) 0.052(5) 0.019(3) -0.007(3) 0.001(2) 0.009(3)
N8B 0.010(2) 0.046(4) 0.019(3) -0.007(2) 0.000(2) 0.004(2)
N1C 0.013(2) 0.044(3) 0.010(2) 0.004(2) -0.002(2) 0.005(2)
C2C 0.016(3) 0.044(4) 0.013(3) 0.002(3) 0.001(2) 0.004(3)
N3C 0.014(2) 0.034(3) 0.015(2) 0.000(2) 0.004(2) 0.006(2)
C3AC 0.009(2) 0.022(3) 0.016(3) -0.005(2) 0.002(2) 0.003(2)
N4C 0.010(2) 0.022(3) 0.011(2) -0.0035(19) 0.0009(18) -0.0005(19)
C5C 0.010(2) 0.019(3) 0.012(3) -0.004(2) 0.003(2) -0.001(2)
O5C 0.0078(17) 0.019(2) 0.018(2) 0.0004(16) 0.0012(16) -0.0001(16)
C6C 0.009(2) 0.030(3) 0.015(3) -0.001(2) 0.003(2) 0.003(2)
C7C 0.014(3) 0.033(4) 0.021(3) -0.002(3) 0.006(2) 0.002(3)
N8C 0.012(2) 0.033(3) 0.012(2) -0.002(2) 0.0017(19) 0.001(2)
N1D 0.025(3) 0.026(3) 0.012(2) 0.003(2) 0.004(2) 0.005(2)
C2D 0.034(3) 0.022(3) 0.017(3) 0.000(2) 0.014(3) 0.000(3)
N3D 0.025(3) 0.021(3) 0.020(3) -0.003(2) 0.012(2) -0.002(2)
C3AD 0.015(3) 0.014(3) 0.012(3) -0.005(2) 0.003(2) -0.002(2)
N4D 0.012(2) 0.018(3) 0.018(2) -0.005(2) 0.0042(19) 0.0005(19)
C5D 0.015(3) 0.019(3) 0.014(3) -0.004(2) 0.003(2) 0.002(2)
O5D 0.017(2) 0.027(2) 0.014(2) 0.0011(17) 0.0042(17) 0.0068(18)
C6D 0.013(3) 0.024(3) 0.014(3) -0.001(2) 0.006(2) -0.004(2)
C7D 0.013(3) 0.027(3) 0.014(3) 0.000(2) 0.003(2) -0.001(2)
N8D 0.015(2) 0.027(3) 0.010(2) 0.000(2) 0.0027(19) 0.004(2)
N1E 0.017(3) 0.045(4) 0.019(3) -0.003(2) 0.000(2) 0.002(2)
C2E 0.017(3) 0.038(4) 0.013(3) -0.002(3) 0.002(2) 0.005(3)
N3E 0.016(2) 0.027(3) 0.016(2) -0.004(2) 0.005(2) 0.001(2)
C3AE 0.012(3) 0.021(3) 0.016(3) -0.006(2) 0.003(2) -0.001(2)
N4E 0.012(2) 0.021(3) 0.017(2) -0.005(2) 0.003(2) -0.002(2)
C5E 0.014(3) 0.017(3) 0.020(3) -0.007(2) 0.003(2) -0.006(2)
O5E 0.017(2) 0.025(2) 0.020(2) -0.0005(18) 0.0057(17) -0.0030(18)
C6E 0.018(3) 0.028(3) 0.024(3) -0.008(3) 0.010(3) -0.008(3)
C7E 0.013(3) 0.035(4) 0.026(3) -0.009(3) 0.006(3) -0.005(3)
N8E 0.013(2) 0.033(3) 0.016(2) -0.004(2) 0.004(2) -0.001(2)
N1F 0.021(3) 0.039(3) 0.013(2) 0.004(2) -0.001(2) 0.004(2)
C2F 0.018(3) 0.035(4) 0.017(3) 0.005(3) 0.003(2) 0.003(3)
N3F 0.014(2) 0.033(3) 0.015(2) 0.004(2) 0.004(2) 0.006(2)
C3AF 0.010(3) 0.033(4) 0.013(3) -0.002(2) 0.003(2) 0.003(2)
N4F 0.009(2) 0.031(3) 0.015(2) -0.001(2) -0.0010(19) 0.000(2)
C5F 0.011(3) 0.027(3) 0.012(3) -0.006(2) -0.002(2) -0.003(2)
O5F 0.018(2) 0.029(2) 0.015(2) 0.0006(18) -0.0014(17) -0.0097(18)
C6F 0.011(3) 0.030(3) 0.016(3) -0.002(2) 0.005(2) -0.004(2)
C7F 0.010(3) 0.033(4) 0.019(3) -0.003(3) 0.005(2) 0.001(2)
N8F 0.010(2) 0.034(3) 0.011(2) -0.002(2) -0.0022(19) 0.002(2)
N1G 0.014(2) 0.029(3) 0.017(2) 0.003(2) 0.002(2) 0.001(2)
C2G 0.015(3) 0.027(3) 0.022(3) 0.003(3) 0.003(2) 0.008(2)
N3G 0.009(2) 0.028(3) 0.029(3) 0.006(2) 0.007(2) 0.006(2)
C3AG 0.009(2) 0.029(3) 0.021(3) 0.001(3) 0.007(2) 0.004(2)
N4G 0.011(2) 0.027(3) 0.023(3) 0.004(2) 0.006(2) 0.004(2)
C5G 0.013(3) 0.020(3) 0.024(3) -0.002(2) 0.005(2) 0.000(2)
O5G 0.0099(18) 0.030(2) 0.022(2) 0.0070(18) 0.0059(17) 0.0046(17)
C6G 0.015(3) 0.026(3) 0.017(3) 0.002(2) 0.008(2) 0.005(2)
C7G 0.012(3) 0.029(3) 0.019(3) 0.000(3) 0.005(2) 0.001(2)
N8G 0.009(2) 0.027(3) 0.015(2) 0.002(2) 0.0030(19) 0.001(2)
N1H 0.015(2) 0.020(3) 0.016(2) -0.005(2) 0.003(2) 0.001(2)
C2H 0.017(3) 0.018(3) 0.015(3) -0.001(2) 0.003(2) 0.001(2)
N3H 0.015(2) 0.019(3) 0.017(2) -0.002(2) 0.004(2) 0.001(2)
C3AH 0.013(3) 0.012(3) 0.024(3) 0.002(2) 0.007(2) 0.001(2)
N4H 0.012(2) 0.022(3) 0.018(2) -0.005(2) 0.005(2) -0.001(2)
C5H 0.018(3) 0.024(3) 0.019(3) 0.000(2) 0.004(2) 0.001(2)
O5H 0.020(2) 0.041(3) 0.020(2) -0.015(2) -0.0017(19) 0.007(2)
C6H 0.017(3) 0.020(3) 0.020(3) 0.000(2) 0.010(2) 0.002(2)
C7H 0.013(3) 0.020(3) 0.022(3) -0.005(2) 0.009(2) -0.001(2)
N8H 0.012(2) 0.018(3) 0.018(2) -0.003(2) 0.002(2) -0.0003(19)
N1I 0.016(2) 0.028(3) 0.013(2) 0.001(2) -0.002(2) 0.000(2)
C2I 0.023(3) 0.025(3) 0.012(3) -0.001(2) -0.003(2) 0.006(3)
N3I 0.017(2) 0.035(3) 0.013(2) -0.001(2) -0.003(2) 0.008(2)
C3AI 0.014(3) 0.026(3) 0.010(3) 0.004(2) 0.005(2) 0.003(2)
N4I 0.010(2) 0.038(3) 0.009(2) -0.001(2) 0.0005(19) -0.001(2)
C5I 0.015(3) 0.029(3) 0.014(3) 0.002(2) 0.006(2) -0.007(2)
O5I 0.022(2) 0.046(3) 0.012(2) -0.0048(19) 0.0075(18) -0.014(2)
C6I 0.017(3) 0.025(3) 0.018(3) -0.001(2) 0.010(2) -0.003(2)
C7I 0.011(2) 0.024(3) 0.020(3) 0.002(2) 0.005(2) 0.001(2)
N8I 0.011(2) 0.021(3) 0.012(2) -0.0001(19) -0.0014(19) 0.0006(19)

loop_
_atom_type_symbol
_atom_type_description
_atom_type_scat_dispersion_real
_atom_type_scat_dispersion_imag
_atom_type_scat_source
C C 0.0033 0.0016 'International Tables Vol C Tables 4.2.6.8 and 6.1.1.4'
H H 0.0000 0.0000 'International Tables Vol C Tables 4.2.6.8 and 6.1.1.4'
N N 0.0061 0.0033 'International Tables Vol C Tables 4.2.6.8 and 6.1.1.4'
O O 0.0106 0.0060 'International Tables Vol C Tables 4.2.6.8 and 6.1.1.4'
La La -0.2871 2.4523 'International Tables Vol C Tables 4.2.6.8 and 6.1.1.4'

loop_
_geom_angle_atom_site_label_1
_geom_angle_atom_site_label_2
_geom_angle_atom_site_label_3
_geom_angle
_geom_angle_site_symmetry_1
_geom_angle_site_symmetry_3
O5A La1 O1W 139.66(14) . .
O5A La1 O5W 70.88(13) . .
O1W La1 O5W 68.96(13) . .
O5A La1 O3W 70.57(13) . .
O1W La1 O3W 99.58(13) . .
O5W La1 O3W 71.24(13) . .
O5A La1 O6W 72.54(13) . .
O1W La1 O6W 128.67(13) . .
O5W La1 O6W 122.99(12) . .
O3W La1 O6W 131.73(12) . .
O5A La1 O2W 79.73(13) . .
O1W La1 O2W 136.57(12) . .
O5W La1 O2W 139.91(12) . .
O3W La1 O2W 73.65(13) . .
O6W La1 O2W 70.06(13) . .
O5A La1 O4W 144.80(13) . .
O1W La1 O4W 71.05(13) . .
O5W La1 O4W 137.10(12) . .
O3W La1 O4W 131.11(12) . .
O6W La1 O4W 73.12(12) . .
O2W La1 O4W 81.61(12) . .
O5A La1 O7W 130.96(13) . .
O1W La1 O7W 68.50(12) . .
O5W La1 O7W 109.95(13) . .
O3W La1 O7W 64.38(13) . .
O6W La1 O7W 127.06(14) . .
O2W La1 O7W 70.17(13) . .
O4W La1 O7W 67.77(13) . .
O5A La1 N4A 99.83(13) . 3_656
O1W La1 N4A 68.73(13) . 3_656
O5W La1 N4A 78.62(13) . 3_656
O3W La1 N4A 149.86(14) . 3_656
O6W La1 N4A 66.40(13) . 3_656
O2W La1 N4A 134.21(14) . 3_656
O4W La1 N4A 73.01(13) . 3_656
O7W La1 N4A 128.95(13) . 3_656
La1 O1W H11W 124.6 . .
La1 O1W H12W 128.0 . .
H11W O1W H12W 100.8 . .
La1 O2W H21W 124.8 . .
La1 O2W H22W 106.4 . .
H21W O2W H22W 111.2 . .
La1 O3W H31W 116.3 . .
La1 O3W H32W 111.2 . .
H31W O3W H32W 102.1 . .
La1 O4W H41W 100.5 . .
La1 O4W H42W 113.7 . .
H41W O4W H42W 108.1 . .
La1 O5W H51W 114.6 . .
La1 O5W H52W 116.9 . .
H51W O5W H52W 106.7 . .
La1 O6W H61W 133.9 . .
La1 O6W H62W 114.7 . .
H61W O6W H62W 111.0 . .
La1 O7W H71W 110.6 . .
La1 O7W H72W 138.3 . .
H71W O7W H72W 104.0 . .
C2A N1A N8A 101.2(4) . .
N1A C2A N3A 116.7(5) . .
N1A C2A H2A 121.6 . .
N3A C2A H2A 121.7 . .
C3AA N3A C2A 103.3(4) . .
N3A C3AA N4A 128.4(5) . .
N3A C3AA N8A 108.8(5) . .
N4A C3AA N8A 122.9(5) . .
C5A N4A C3AA 117.5(4) . .
C5A N4A La1 111.8(3) . 3_656
C3AA N4A La1 130.4(3) . 3_656
O5A C5A N4A 118.7(5) . .
O5A C5A C6A 121.7(5) . .
N4A C5A C6A 119.6(5) . .
C5A O5A La1 150.1(4) . .
C7A C6A C5A 121.2(5) . .
C7A C6A H6A 119.4 . .
C5A C6A H6A 119.4 . .
C6A C7A N8A 116.7(5) . .
C6A C7A H7A 121.7 . .
N8A C7A H7A 121.6 . .
C7A N8A C3AA 122.0(5) . .
C7A N8A N1A 128.0(4) . .
C3AA N8A N1A 110.1(4) . .
O12' La2 O13' 86.9(2) . .
O12' La2 O5C 91.44(19) . .
O13' La2 O5C 144.85(19) . .
O12' La2 O11W 141.7(2) . .
O13' La2 O11W 79.78(19) . .
O5C La2 O11W 79.99(13) . .
O12' La2 O8W 80.66(19) . .
O13' La2 O8W 71.42(19) . .
O5C La2 O8W 142.82(14) . .
O11W La2 O8W 127.02(13) . .
O12' La2 O9W 74.8(2) . .
O13' La2 O9W 139.37(19) . .
O5C La2 O9W 72.87(12) . .
O11W La2 O9W 135.21(13) . .
O8W La2 O9W 70.00(13) . .
O12' La2 O10W 72.6(2) . .
O13' La2 O10W 66.6(2) . .
O5C La2 O10W 79.41(14) . .
O11W La2 O10W 69.11(13) . .
O8W La2 O10W 130.72(14) . .
O9W La2 O10W 136.16(13) . .
O12' La2 O13W 107.1(2) . .
O13' La2 O13W 22.0(2) . .
O5C La2 O13W 148.21(19) . .
O11W La2 O13W 69.41(19) . .
O8W La2 O13W 67.39(19) . .
O9W La2 O13W 136.26(19) . .
O10W La2 O13W 81.8(2) . .
O12' La2 O12W 19.5(2) . .
O13' La2 O12W 103.4(2) . .
O5C La2 O12W 71.92(18) . .
O11W La2 O12W 134.20(19) . .
O8W La2 O12W 95.92(18) . .
O9W La2 O12W 68.80(19) . .
O10W La2 O12W 70.66(19) . .
O13W La2 O12W 124.7(2) . .
O12' La2 N4B 148.4(2) . .
O13' La2 N4B 90.4(2) . .
O5C La2 N4B 108.10(14) . .
O11W La2 N4B 68.02(15) . .
O8W La2 N4B 68.72(14) . .
O9W La2 N4B 87.27(16) . .
O10W La2 N4B 134.14(16) . .
O13W La2 N4B 68.6(2) . .
O12W La2 N4B 155.2(2) . .
O12' La2 O14W 41.6(3) . .
O13' La2 O14W 46.5(2) . .
O5C La2 O14W 129.0(2) . .
O11W La2 O14W 121.6(2) . .
O8W La2 O14W 63.1(2) . .
O9W La2 O14W 103.1(2) . .
O10W La2 O14W 69.5(2) . .
O13W La2 O14W 65.5(2) . .
O12W La2 O14W 60.2(2) . .
N4B La2 O14W 122.7(2) . .
O12' La2 O5B 137.3(2) . .
O13' La2 O5B 134.07(18) . .
O5C La2 O5B 62.60(12) . .
O11W La2 O5B 70.35(14) . .
O8W La2 O5B 99.66(13) . .
O9W La2 O5B 65.69(13) . .
O10W La2 O5B 128.00(13) . .
O13W La2 O5B 112.35(19) . .
O12W La2 O5B 122.51(19) . .
N4B La2 O5B 46.57(15) . .
O14W La2 O5B 162.5(2) . .
La2 O8W H81W 119.6 . .
La2 O8W H82W 130.5 . .
H81W O8W H82W 98.6 . .
La2 O9W H91W 115.2 . .
La2 O9W H92W 99.4 . .
H91W O9W H92W 106.9 . .
La2 O10W H101 107.7 . .
La2 O10W H102 128.7 . .
H101 O10W H102 113.4 . .
La2 O11W H111 114.0 . .
La2 O11W H112 132.7 . .
H111 O11W H112 113.1 . .
La2 O12W H121 122.5 . .
La2 O12W H122 114.1 . .
H121 O12W H122 111.1 . .
La2 O12' H123 119.7 . .
La2 O12' H124 136.1 . .
H123 O12' H124 98.2 . .
La2 O13W H131 114.9 . .
La2 O13W H132 105.5 . .
H131 O13W H132 98.0 . .
La2 O13' H133 124.3 . .
La2 O13' H134 126.9 . .
H133 O13' H134 103.5 . .
La2 O14W H141 121.2 . .
La2 O14W H142 119.3 . .
H141 O14W H142 111.9 . .
O20W La3 O19W 91.2(2) . .
O20W La3 O5B 146.85(18) . .
O19W La3 O5B 86.87(18) . .
O20W La3 O16W 79.65(15) . .
O19W La3 O16W 139.68(15) . .
O5B La3 O16W 80.62(14) . .
O20W La3 O15W 136.35(15) . .
O19W La3 O15W 71.07(14) . .
O5B La3 O15W 73.70(15) . .
O16W La3 O15W 138.68(12) . .
O20W La3 O18W 69.28(16) . .
O19W La3 O18W 82.59(17) . .
O5B La3 O18W 142.75(15) . .
O16W La3 O18W 128.25(13) . .
O15W La3 O18W 69.08(13) . .
O20W La3 O17W 70.39(19) . .
O19W La3 O17W 70.57(15) . .
O5B La3 O17W 77.82(17) . .
O16W La3 O17W 69.36(13) . .
O15W La3 O17W 132.83(15) . .
O18W La3 O17W 130.38(15) . .
O20W La3 N4C 87.71(19) . .
O19W La3 N4C 150.18(17) . .
O5B La3 N4C 109.67(14) . .
O16W La3 N4C 69.26(13) . .
O15W La3 N4C 89.46(14) . .
O18W La3 N4C 69.17(13) . .
O17W La3 N4C 135.86(15) . .
O20W La3 O5C 132.80(18) . .
O19W La3 O5C 134.28(14) . .
O5B La3 O5C 63.46(13) . .
O16W La3 O5C 72.00(11) . .
O15W La3 O5C 67.71(12) . .
O18W La3 O5C 100.11(12) . .
O17W La3 O5C 128.61(13) . .
N4C La3 O5C 47.34(12) . .
La3 O15W H151 113.6 . .
La3 O15W H152 112.9 . .
H151 O15W H152 101.5 . .
La3 O16W H161 115.9 . .
La3 O16W H162 131.2 . .
H161 O16W H162 112.7 . .
La3 O17W H171 105.6 . .
La3 O17W H172 130.1 . .
H171 O17W H172 113.3 . .
La3 O18W H181 118.1 . .
La3 O18W H182 130.5 . .
H181 O18W H182 99.6 . .
La3 O19W H191 122.1 . .
La3 O19W H192 135.5 . .
H191 O19W H192 99.0 . .
La3 O20W H201 117.4 . .
La3 O20W H202 124.5 . .
H201 O20W H202 101.7 . .
C2B N1B N8B 101.0(5) . .
N1B C2B N3B 116.8(6) . .
N1B C2B H2B 121.5 . .
N3B C2B H2B 121.7 . .
C3AB N3B C2B 102.4(5) . .
N3B C3AB N4B 129.1(6) . .
N3B C3AB N8B 109.6(6) . .
N4B C3AB N8B 121.3(6) . .
C5B N4B C3AB 118.8(5) . .
C5B N4B La2 103.0(4) . .
C3AB N4B La2 138.0(4) . .
O5B C5B N4B 117.8(5) . .
O5B C5B C6B 121.8(6) . .
N4B C5B C6B 120.3(6) . .
C5B O5B La3 149.8(4) . .
C5B O5B La2 92.3(4) . .
La3 O5B La2 116.29(15) . .
C7B C6B C5B 120.1(6) . .
C7B C6B H6B 119.9 . .
C5B C6B H6B 120.0 . .
C6B C7B N8B 117.5(6) . .
C6B C7B H7B 121.4 . .
N8B C7B H7B 121.1 . .
N1B N8B C3AB 110.1(5) . .
N1B N8B C7B 128.0(5) . .
C3AB N8B C7B 121.9(5) . .
C2C N1C N8C 101.2(5) . .
N1C C2C N3C 117.0(6) . .
N1C C2C H2C 121.5 . .
N3C C2C H2C 121.5 . .
C3AC N3C C2C 102.2(5) . .
N3C C3AC N4C 128.3(5) . .
N3C C3AC N8C 109.4(5) . .
N4C C3AC N8C 122.3(5) . .
C3AC N4C C5C 117.7(5) . .
C3AC N4C La3 139.7(4) . .
C5C N4C La3 101.9(3) . .
O5C C5C N4C 117.0(5) . .
O5C C5C C6C 122.0(5) . .
N4C C5C C6C 121.0(5) . .
C5C O5C La2 148.2(3) . .
C5C O5C La3 93.0(3) . .
La2 O5C La3 117.66(13) . .
C7C C6C C5C 119.3(5) . .
C7C C6C H6C 120.4 . .
C5C C6C H6C 120.3 . .
C6C C7C N8C 117.5(5) . .
C6C C7C H7C 121.2 . .
N8C C7C H7C 121.2 . .
C3AC N8C C7C 122.0(5) . .
C3AC N8C N1C 110.2(5) . .
C7C N8C N1C 127.8(5) . .
C2D N1D N8D 101.1(5) . .
N1D C2D N3D 116.8(5) . .
N1D C2D H2D 121.6 . .
N3D C2D H2D 121.6 . .
C3AD N3D C2D 102.6(5) . .
N3D C3AD N4D 127.9(5) . .
N3D C3AD N8D 109.1(5) . .
N4D C3AD N8D 123.0(5) . .
C3AD N4D C5D 117.7(5) . .
O5D C5D N4D 119.7(5) . .
O5D C5D C6D 120.7(5) . .
N4D C5D C6D 119.7(5) . .
C7D C6D C5D 121.1(5) . .
C7D C6D H6D 119.5 . .
C5D C6D H6D 119.4 . .
C6D C7D N8D 116.6(5) . .
C6D C7D H7D 121.7 . .
N8D C7D H7D 121.7 . .
C3AD N8D C7D 121.9(5) . .
C3AD N8D N1D 110.3(5) . .
C7D N8D N1D 127.7(5) . .
C2E N1E N8E 101.1(5) . .
N1E C2E N3E 116.7(6) . .
N1E C2E H2E 121.8 . .
N3E C2E H2E 121.4 . .
C3AE N3E C2E 103.2(5) . .
N3E C3AE N4E 128.6(5) . .
N3E C3AE N8E 108.7(5) . .
N4E C3AE N8E 122.8(5) . .
C3AE N4E C5E 117.2(5) . .
O5E C5E N4E 119.9(5) . .
O5E C5E C6E 119.7(5) . .
N4E C5E C6E 120.4(5) . .
C7E C6E C5E 120.5(6) . .
C7E C6E H6E 119.9 . .
C5E C6E H6E 119.6 . .
C6E C7E N8E 117.4(5) . .
C6E C7E H7E 121.3 . .
N8E C7E H7E 121.3 . .
C7E N8E C3AE 121.7(5) . .
C7E N8E N1E 127.9(5) . .
C3AE N8E N1E 110.3(5) . .
C2F N1F N8F 101.2(5) . .
N1F C2F N3F 116.7(6) . .
N1F C2F H2F 121.7 . .
N3F C2F H2F 121.6 . .
C3AF N3F C2F 102.6(5) . .
N4F C3AF N3F 128.1(5) . .
N4F C3AF N8F 123.2(5) . .
N3F C3AF N8F 108.7(5) . .
C3AF N4F C5F 117.6(5) . .
O5F C5F N4F 120.3(5) . .
O5F C5F C6F 120.2(5) . .
N4F C5F C6F 119.4(5) . .
C7F C6F C5F 121.4(5) . .
C7F C6F H6F 119.5 . .
C5F C6F H6F 119.1 . .
C6F C7F N8F 116.7(5) . .
C6F C7F H7F 121.6 . .
N8F C7F H7F 121.7 . .
C3AF N8F C7F 121.6(5) . .
C3AF N8F N1F 110.8(5) . .
C7F N8F N1F 127.6(5) . .
C2G N1G N8G 100.8(4) . .
N1G C2G N3G 117.0(6) . .
N1G C2G H2G 121.4 . .
N3G C2G H2G 121.6 . .
C3AG N3G C2G 102.4(5) . .
N3G C3AG N4G 126.9(5) . .
N3G C3AG N8G 109.2(5) . .
N4G C3AG N8G 123.9(5) . .
C3AG N4G C5G 116.3(5) . .
O5G C5G N4G 119.3(5) . .
O5G C5G C6G 120.5(5) . .
N4G C5G C6G 120.2(5) . .
C7G C6G C5G 121.3(5) . .
C7G C6G H6G 119.4 . .
C5G C6G H6G 119.3 . .
C6G C7G N8G 116.6(5) . .
C6G C7G H7G 121.7 . .
N8G C7G H7G 121.7 . .
C3AG N8G C7G 121.6(5) . .
C3AG N8G N1G 110.5(5) . .
C7G N8G N1G 127.8(4) . .
C2H N1H N8H 101.3(4) . .
N1H C2H N3H 116.3(5) . .
N1H C2H H2H 121.9 . .
N3H C2H H2H 121.8 . .
C3AH N3H C2H 103.5(5) . .
N3H C3AH N4H 128.2(5) . .
N3H C3AH N8H 108.4(5) . .
N4H C3AH N8H 123.4(5) . .
C3AH N4H C5H 117.5(5) . .
O5H C5H N4H 120.9(5) . .
O5H C5H C6H 119.6(5) . .
N4H C5H C6H 119.5(5) . .
C7H C6H C5H 121.2(5) . .
C7H C6H H6H 119.5 . .
C5H C6H H6H 119.3 . .
C6H C7H N8H 117.2(5) . .
C6H C7H H7H 121.4 . .
N8H C7H H7H 121.4 . .
C7H N8H C3AH 121.2(5) . .
C7H N8H N1H 128.4(5) . .
C3AH N8H N1H 110.5(4) . .
C2I N1I N8I 100.9(4) . .
N1I C2I N3I 116.9(5) . .
N1I C2I H2I 121.5 . .
N3I C2I H2I 121.6 . .
C3AI N3I C2I 102.9(5) . .
N3I C3AI N4I 127.8(5) . .
N3I C3AI N8I 109.0(5) . .
N4I C3AI N8I 123.2(5) . .
C5I N4I C3AI 117.4(5) . .
O5I C5I N4I 120.0(5) . .
O5I C5I C6I 119.7(5) . .
N4I C5I C6I 120.4(5) . .
C7I C6I C5I 120.3(5) . .
C7I C6I H6I 119.9 . .
C5I C6I H6I 119.8 . .
C6I C7I N8I 117.2(5) . .
C6I C7I H7I 121.4 . .
N8I C7I H7I 121.4 . .
C3AI N8I N1I 110.4(5) . .
C3AI N8I C7I 121.3(5) . .
N1I N8I C7I 128.2(5) . .

loop_
_geom_bond_atom_site_label_1
_geom_bond_atom_site_label_2
_geom_bond_distance
_geom_bond_site_symmetry_2
La1 O5A 2.506(4) .
La1 O1W 2.543(4) .
La1 O5W 2.557(4) .
La1 O3W 2.558(4) .
La1 O6W 2.568(4) .
La1 O2W 2.587(4) .
La1 O4W 2.599(4) .
La1 O7W 2.607(4) .
La1 N4A 2.738(4) 3_656
O1W H11W 0.8400 .
O1W H12W 0.8400 .
O2W H21W 0.8399 .
O2W H22W 0.8401 .
O3W H31W 0.8400 .
O3W H32W 0.8400 .
O4W H41W 0.8400 .
O4W H42W 0.8400 .
O5W H51W 0.8400 .
O5W H52W 0.8399 .
O6W H61W 0.8399 .
O6W H62W 0.8401 .
O7W H71W 0.8400 .
O7W H72W 0.8400 .
N1A C2A 1.312(7) .
N1A N8A 1.384(6) .
C2A N3A 1.356(7) .
C2A H2A 0.9500 .
N3A C3AA 1.333(7) .
C3AA N4A 1.352(7) .
C3AA N8A 1.367(6) .
N4A C5A 1.349(7) .
N4A La1 2.738(4) 3_656
C5A O5A 1.259(6) .
C5A C6A 1.459(7) .
C6A C7A 1.349(8) .
C6A H6A 0.9501 .
C7A N8A 1.367(7) .
C7A H7A 0.9500 .
La2 O12' 2.366(7) .
La2 O13' 2.445(7) .
La2 O5C 2.526(4) .
La2 O11W 2.527(4) .
La2 O8W 2.545(4) .
La2 O9W 2.556(4) .
La2 O10W 2.576(4) .
La2 O13W 2.650(8) .
La2 O12W 2.661(7) .
La2 N4B 2.682(5) .
La2 O14W 2.722(8) .
La2 O5B 2.944(5) .
O8W H81W 0.8400 .
O8W H82W 0.8399 .
O9W H91W 0.8403 .
O9W H92W 0.8400 .
O10W H101 0.8399 .
O10W H102 0.8400 .
O11W H111 0.8399 .
O11W H112 0.8400 .
O12W H121 0.8400 .
O12W H122 0.8399 .
O12' H123 0.8400 .
O12' H124 0.8399 .
O13W H131 0.8400 .
O13W H132 0.8400 .
O13' H133 0.8400 .
O13' H134 0.8400 .
O14W H141 0.8400 .
O14W H142 0.8400 .
La3 O20W 2.432(5) .
La3 O19W 2.435(4) .
La3 O5B 2.516(5) .
La3 O16W 2.523(4) .
La3 O15W 2.536(4) .
La3 O18W 2.557(4) .
La3 O17W 2.611(5) .
La3 N4C 2.660(4) .
La3 O5C 2.895(4) .
O15W H151 0.8398 .
O15W H152 0.8394 .
O16W H161 0.8400 .
O16W H162 0.8405 .
O17W H171 0.8400 .
O17W H172 0.8400 .
O18W H181 0.8400 .
O18W H182 0.8400 .
O19W H191 0.8400 .
O19W H192 0.8400 .
O20W H201 0.8400 .
O20W H202 0.8397 .
N1B C2B 1.320(8) .
N1B N8B 1.369(7) .
C2B N3B 1.362(8) .
C2B H2B 0.9500 .
N3B C3AB 1.320(9) .
C3AB N4B 1.354(8) .
C3AB N8B 1.370(7) .
N4B C5B 1.336(9) .
C5B O5B 1.276(8) .
C5B C6B 1.453(8) .
C6B C7B 1.343(9) .
C6B H6B 0.9499 .
C7B N8B 1.381(8) .
C7B H7B 0.9500 .
N1C C2C 1.312(8) .
N1C N8C 1.375(7) .
C2C N3C 1.364(7) .
C2C H2C 0.9500 .
N3C C3AC 1.336(7) .
C3AC N4C 1.343(7) .
C3AC N8C 1.364(7) .
N4C C5C 1.353(7) .
C5C O5C 1.274(6) .
C5C C6C 1.447(7) .
C6C C7C 1.359(8) .
C6C H6C 0.9499 .
C7C N8C 1.373(7) .
C7C H7C 0.9500 .
N1D C2D 1.316(8) .
N1D N8D 1.383(6) .
C2D N3D 1.366(8) .
C2D H2D 0.9500 .
N3D C3AD 1.338(7) .
C3AD N4D 1.339(7) .
C3AD N8D 1.366(7) .
N4D C5D 1.361(7) .
C5D O5D 1.270(7) .
C5D C6D 1.453(7) .
C6D C7D 1.350(8) .
C6D H6D 0.9503 .
C7D N8D 1.377(7) .
C7D H7D 0.9500 .
N1E C2E 1.327(8) .
N1E N8E 1.381(7) .
C2E N3E 1.357(7) .
C2E H2E 0.9500 .
N3E C3AE 1.340(7) .
C3AE N4E 1.343(7) .
C3AE N8E 1.377(7) .
N4E C5E 1.350(7) .
C5E O5E 1.277(7) .
C5E C6E 1.454(8) .
C6E C7E 1.344(9) .
C6E H6E 0.9500 .
C7E N8E 1.357(8) .
C7E H7E 0.9500 .
N1F C2F 1.315(8) .
N1F N8F 1.376(7) .
C2F N3F 1.368(7) .
C2F H2F 0.9500 .
N3F C3AF 1.344(7) .
C3AF N4F 1.344(7) .
C3AF N8F 1.363(7) .
N4F C5F 1.352(7) .
C5F O5F 1.264(7) .
C5F C6F 1.455(7) .
C6F C7F 1.341(8) .
C6F H6F 0.9501 .
C7F N8F 1.372(7) .
C7F H7F 0.9500 .
N1G C2G 1.319(7) .
N1G N8G 1.382(7) .
C2G N3G 1.364(7) .
C2G H2G 0.9499 .
N3G C3AG 1.338(8) .
C3AG N4G 1.344(7) .
C3AG N8G 1.362(7) .
N4G C5G 1.365(7) .
C5G O5G 1.279(7) .
C5G C6G 1.446(7) .
C6G C7G 1.345(8) .
C6G H6G 0.9501 .
C7G N8G 1.373(7) .
C7G H7G 0.9501 .
N1H C2H 1.322(7) .
N1H N8H 1.379(6) .
C2H N3H 1.360(7) .
C2H H2H 0.9501 .
N3H C3AH 1.338(7) .
C3AH N4H 1.343(7) .
C3AH N8H 1.372(7) .
N4H C5H 1.350(7) .
C5H O5H 1.272(7) .
C5H C6H 1.461(8) .
C6H C7H 1.338(8) .
C6H H6H 0.9501 .
C7H N8H 1.369(7) .
C7H H7H 0.9500 .
N1I C2I 1.321(8) .
N1I N8I 1.377(6) .
C2I N3I 1.351(7) .
C2I H2I 0.9500 .
N3I C3AI 1.336(7) .
C3AI N4I 1.342(7) .
C3AI N8I 1.363(7) .
N4I C5I 1.338(7) .
C5I O5I 1.271(7) .
C5I C6I 1.468(7) .
C6I C7I 1.332(8) .
C6I H6I 0.9500 .
C7I N8I 1.382(7) .
C7I H7I 0.9500 .

loop_
_geom_hbond_atom_site_label_D
_geom_hbond_atom_site_label_H
_geom_hbond_atom_site_label_A
_geom_hbond_distance_DH
_geom_hbond_distance_HA
_geom_hbond_distance_DA
_geom_hbond_angle_DHA
_geom_hbond_site_symmetry_A
O1W H11W N3H 0.84 1.97 2.808(6) 179.6 .
O1W H12W O5F 0.84 1.87 2.710(6) 179.7 3_666
O2W H21W N3D 0.84 2.04 2.883(6) 179.7 3_656
O2W H22W O5H 0.84 2.06 2.902(6) 179.7 3_656
O3W H31W N4D 0.84 2.02 2.860(6) 177.0 3_656
O3W H32W O20W 0.84 2.13 2.832(8) 140.6 3_666
O4W H41W N3A 0.84 1.88 2.724(6) 179.7 3_656
O4W H42W O5G 0.84 1.86 2.700(5) 179.8 3_656
O5W H52W N4H 0.84 1.95 2.754(6) 159.3 .
O5W H51W O6W 0.84 1.97 2.799(5) 169.1 3_656
O6W H61W O5I 0.84 1.84 2.682(6) 179.9 1_545
O6W H62W O5H 0.84 1.82 2.656(6) 179.8 3_656
O7W H71W O5G 0.84 1.94 2.782(6) 179.5 3_656
O7W H72W N4D 0.84 2.31 2.998(6) 139.3 3_656
O8W H81W N3F 0.84 1.98 2.822(6) 179.8 .
O8W H82W O5E 0.84 1.91 2.745(6) 179.8 2_556
O9W H91W N4F 0.84 1.91 2.740(6) 169.0 .
O9W H92W O16W 0.84 2.13 2.915(5) 155.9 .
O10W H101 O5E 0.84 1.96 2.796(6) 179.6 .
O10W H102 N3G 0.84 1.98 2.825(6) 179.6 2_556
O11W H111 O5E 0.84 1.81 2.648(6) 179.8 .
O11W H112 O5G 0.84 1.88 2.719(6) 179.8 .
O12W H122 O13' 0.84 1.98 2.816(10) 171.8 2_556
O12W H121 N4G 0.84 2.03 2.863(9) 172.1 2_556
O12' H123 O13W 0.84 1.89 2.732(11) 179.7 2_556
O12' H124 N4G 0.84 1.90 2.739(8) 179.6 2_556
O13W H132 N3B 0.84 1.94 2.780(9) 175.0 .
O13W H132 N4B 0.84 2.58 3.006(9) 113.0 .
O13' H133 O9W 0.84 1.87 2.693(8) 165.7 2_546
O13' H134 O5D 0.84 1.71 2.538(8) 167.4 2_556
O14W H141 O5D 0.84 1.98 2.806(10) 165.8 2_556
O14W H142 N4G 0.84 2.16 2.992(10) 168.7 2_556
O15W H151 N4E 0.84 1.96 2.784(6) 165.3 .
O15W H152 O11W 0.84 2.11 2.932(6) 164.9 .
O16W H161 O5F 0.84 1.83 2.665(5) 179.8 .
O16W H162 O5D 0.84 1.88 2.719(5) 174.4 1_565
O17W H171 O5F 0.84 2.07 2.906(6) 179.6 .
O17W H172 N3I 0.84 2.05 2.888(6) 179.8 3_666
O18W H181 N3E 0.84 2.01 2.845(6) 179.7 .
O18W H182 O5H 0.84 1.91 2.754(6) 179.7 .
O19W H191 O4W 0.84 1.88 2.721(6) 179.6 3_656
O19W H192 N4I 0.84 1.89 2.732(6) 179.6 3_666
O20W H202 O5I 0.84 1.84 2.635(6) 157.9 .
O20W H201 O5W 0.84 2.04 2.813(6) 152.7 3_666

_cod_database_fobs_code 3500123
